data_7007108
loop_
_publ_author_name
'Pascu, Mirela'
'Clarkson, Guy J.'
'Kariuki, Benson M.'
'Hannon, Michael J.'

_publ_section_title
;
 Aggregation of imine-based metallo-supramolecular architectures
 through pi-pi interactions.
;
_journal_issue 22
_journal_name_full 'Dalton transactions (Cambridge, England : 2003)'
_journal_page_first 2635
_journal_page_last 2642
_journal_paper_doi 10.1039/b517643c
_journal_year 2006
_chemical_formula_sum 'C107 H84 F24 N16 Ni2 P4'
_chemical_formula_weight 2291.20
_chemical_name_systematic
;
?
;
_space_group_IT_number 56
_symmetry_cell_setting orthorhombic
_symmetry_space_group_name_Hall '-P 2ab 2ac'
_symmetry_space_group_name_H-M 'P c c n'
_atom_sites_solution_hydrogens geom
_atom_sites_solution_primary direct
_atom_sites_solution_secondary difmap
_audit_creation_method SHELXL-97
_cell_angle_alpha 90.00
_cell_angle_beta 90.00
_cell_angle_gamma 90.00
_cell_formula_units_Z 8
_cell_length_a 36.7531(15)
_cell_length_b 37.8287(16)
_cell_length_c 14.9350(7)
_cell_measurement_reflns_used 5507
_cell_measurement_temperature 150(2)
_cell_measurement_theta_max 49.99
_cell_measurement_theta_min 2.34
_cell_volume 20764.5(16)
_computing_cell_refinement SAINTPLUS
_computing_data_collection SMART
_computing_data_reduction SAINTPLUS
_computing_structure_refinement SHELXTL
_computing_structure_solution SHELXTL
_diffrn_ambient_temperature 150(2)
_diffrn_measured_fraction_theta_full 0.973
_diffrn_measured_fraction_theta_max 0.973
_diffrn_measurement_device_type 'Bruker Smart 6000 CCD'
_diffrn_measurement_method 'CCD scans'
_diffrn_radiation_monochromator graphite
_diffrn_radiation_source 'fine-focus sealed tube'
_diffrn_radiation_type CuK\a
_diffrn_radiation_wavelength 1.54178
_diffrn_reflns_av_R_equivalents 0.1847
_diffrn_reflns_av_sigmaI/netI 0.1238
_diffrn_reflns_limit_h_max 36
_diffrn_reflns_limit_h_min -35
_diffrn_reflns_limit_k_max 37
_diffrn_reflns_limit_k_min -32
_diffrn_reflns_limit_l_max 14
_diffrn_reflns_limit_l_min -13
_diffrn_reflns_number 78865
_diffrn_reflns_theta_full 49.99
_diffrn_reflns_theta_max 49.99
_diffrn_reflns_theta_min 2.34
_exptl_absorpt_coefficient_mu 1.905
_exptl_absorpt_correction_T_max 0.9277
_exptl_absorpt_correction_T_min 0.4879
_exptl_absorpt_correction_type empirical
_exptl_absorpt_process_details Sadabs
_exptl_crystal_colour orange
_exptl_crystal_density_diffrn 1.466
_exptl_crystal_density_method 'not measured'
_exptl_crystal_description needle
_exptl_crystal_F_000 9360
_exptl_crystal_size_max 0.44
_exptl_crystal_size_mid 0.14
_exptl_crystal_size_min 0.04
_refine_diff_density_max 0.458
_refine_diff_density_min -0.419
_refine_diff_density_rms 0.080
_refine_ls_extinction_method none
_refine_ls_goodness_of_fit_ref 1.007
_refine_ls_hydrogen_treatment constr
_refine_ls_matrix_type full
_refine_ls_number_parameters 866
_refine_ls_number_reflns 10392
_refine_ls_number_restraints 441
_refine_ls_restrained_S_all 0.993
_refine_ls_R_factor_all 0.1626
_refine_ls_R_factor_gt 0.0734
_refine_ls_shift/su_max 0.006
_refine_ls_shift/su_mean 0.000
_refine_ls_structure_factor_coef Fsqd
_refine_ls_weighting_details 'calc w=1/[\s^2^(Fo^2^)+(0.0632P)^2^+102.3072P] where P=(Fo^2^+2Fc^2^)/3'
_refine_ls_weighting_scheme calc
_refine_ls_wR_factor_gt 0.1519
_refine_ls_wR_factor_ref 0.1962
_reflns_number_gt 5507
_reflns_number_total 10392
_reflns_threshold_expression >2sigma(I)
_cod_data_source_file b517643c.txt
_cod_data_source_block mp4c
_cod_depositor_comments
;
The following automatic conversions were performed:
'_symmetry_cell_setting' value 'Orthorhombic' changed to 'orthorhombic'
according to '/home/saulius/struct/CIF-dictionaries/cif_core.dic'
dictionary named 'cif_core.dic' version 2.4.1 from 2010-06-29.

Automatic conversion script
Id: cif_fix_enum 1527 2010-12-29 10:47:43Z saulius 
;
_cod_original_sg_symbol_H-M Pccn
_cod_database_code 7007108

loop_
_symmetry_equiv_pos_as_xyz
'x, y, z'
'-x+1/2, -y+1/2, z'
'x+1/2, -y, -z+1/2'
'-x, y+1/2, -z+1/2'
'-x, -y, -z'
'x-1/2, y-1/2, -z'
'-x-1/2, y, z-1/2'
'x, -y-1/2, z-1/2'

loop_
_atom_site_label
_atom_site_type_symbol
_atom_site_fract_x
_atom_site_fract_y
_atom_site_fract_z
_atom_site_U_iso_or_equiv
_atom_site_adp_type
_atom_site_occupancy
_atom_site_symmetry_multiplicity
_atom_site_calc_flag
_atom_site_refinement_flags
_atom_site_disorder_assembly
_atom_site_disorder_group
C1 C 0.8374(3) 0.5831(3) 0.8213(8) 0.065(3) Uiso 1 1 d U . .
H1 H 0.8252 0.5643 0.8507 0.078 Uiso 1 1 calc R . .
C2 C 0.8383(3) 0.5841(3) 0.7270(9) 0.080(4) Uiso 1 1 d U . .
H2 H 0.8279 0.5654 0.6932 0.096 Uiso 1 1 calc R . .
C3 C 0.8545(3) 0.6126(3) 0.6837(7) 0.057(3) Uiso 1 1 d U . .
C4 C 0.8560(3) 0.6156(3) 0.5883(8) 0.069(3) Uiso 1 1 d U . .
H4 H 0.8458 0.5977 0.5514 0.083 Uiso 1 1 calc R . .
C5 C 0.8719(3) 0.6442(3) 0.5509(8) 0.061(3) Uiso 1 1 d U . .
H5 H 0.8731 0.6460 0.4876 0.073 Uiso 1 1 calc R . .
C6 C 0.8864(3) 0.6707(3) 0.6025(7) 0.059(3) Uiso 1 1 d U . .
H6 H 0.8968 0.6907 0.5738 0.071 Uiso 1 1 calc R . .
C7 C 0.8863(2) 0.6691(3) 0.6942(7) 0.048(3) Uiso 1 1 d U . .
H7 H 0.8967 0.6878 0.7282 0.058 Uiso 1 1 calc R . .
C8 C 0.8708(2) 0.6403(3) 0.7372(7) 0.041(3) Uiso 1 1 d U . .
C9 C 0.8699(2) 0.6352(3) 0.8315(6) 0.036(3) Uiso 1 1 d U . .
C10 C 0.8884(2) 0.6589(2) 0.8952(7) 0.033(2) Uiso 1 1 d U . .
H10 H 0.8988 0.6805 0.8757 0.040 Uiso 1 1 calc R . .
C11 C 0.9079(2) 0.6725(2) 1.0398(6) 0.037(3) Uiso 1 1 d U . .
C12 C 0.9360(2) 0.6602(3) 1.0904(6) 0.044(3) Uiso 1 1 d U . .
H12 H 0.9446 0.6367 1.0819 0.053 Uiso 1 1 calc R . .
C13 C 0.9521(2) 0.6819(2) 1.1543(6) 0.040(3) Uiso 1 1 d U . .
H13 H 0.9718 0.6730 1.1886 0.048 Uiso 1 1 calc R . .
C14 C 0.9402(2) 0.7157(2) 1.1692(6) 0.033(2) Uiso 1 1 d U . .
C15 C 0.9116(3) 0.7277(3) 1.1181(7) 0.058(3) Uiso 1 1 d U . .
H15 H 0.9027 0.7510 1.1271 0.069 Uiso 1 1 calc R . .
C16 C 0.8955(3) 0.7062(3) 1.0533(7) 0.060(3) Uiso 1 1 d U . .
H16 H 0.8759 0.7150 1.0184 0.072 Uiso 1 1 calc R . .
C17 C 0.9552(2) 0.7400(2) 1.2405(6) 0.032(2) Uiso 1 1 d U . .
H17A H 0.9633 0.7622 1.2115 0.038 Uiso 1 1 calc R . .
H17B H 0.9353 0.7461 1.2823 0.038 Uiso 1 1 calc R . .
C18 C 0.9862(2) 0.7252(2) 1.2932(6) 0.033(2) Uiso 1 1 d U . .
C19 C 0.9807(2) 0.7057(2) 1.3724(6) 0.039(3) Uiso 1 1 d U . .
H19 H 0.9567 0.7028 1.3950 0.047 Uiso 1 1 calc R . .
C20 C 1.0093(2) 0.6907(2) 1.4176(7) 0.042(3) Uiso 1 1 d U . .
H20 H 1.0050 0.6773 1.4702 0.050 Uiso 1 1 calc R . .
C21 C 1.0444(2) 0.6953(2) 1.3867(6) 0.033(2) Uiso 1 1 d U . .
C22 C 1.0508(2) 0.7149(2) 1.3110(6) 0.034(2) Uiso 1 1 d U . .
H22 H 1.0750 0.7186 1.2908 0.041 Uiso 1 1 calc R . .
C23 C 1.0217(2) 0.7293(2) 1.2639(6) 0.034(2) Uiso 1 1 d U . .
H23 H 1.0263 0.7423 1.2107 0.041 Uiso 1 1 calc R . .
C24 C 1.0779(2) 0.6834(2) 1.5161(7) 0.033(2) Uiso 1 1 d U . .
H24 H 1.0611 0.6981 1.5470 0.039 Uiso 1 1 calc R . .
C25 C 1.1070(2) 0.6656(2) 1.5653(6) 0.032(2) Uiso 1 1 d U . .
C26 C 1.1131(2) 0.6699(2) 1.6579(6) 0.039(3) Uiso 1 1 d U . .
C27 C 1.0945(2) 0.6942(3) 1.7116(7) 0.046(3) Uiso 1 1 d U . .
H27 H 1.0768 0.7093 1.6853 0.055 Uiso 1 1 calc R . .
C28 C 1.1014(3) 0.6967(3) 1.8012(7) 0.058(3) Uiso 1 1 d U . .
H28 H 1.0886 0.7132 1.8370 0.070 Uiso 1 1 calc R . .
C29 C 1.1275(3) 0.6747(3) 1.8398(8) 0.061(3) Uiso 1 1 d U . .
H29 H 1.1319 0.6764 1.9024 0.073 Uiso 1 1 calc R . .
C30 C 1.1465(3) 0.6514(3) 1.7918(7) 0.062(3) Uiso 1 1 d U . .
H30 H 1.1641 0.6369 1.8204 0.074 Uiso 1 1 calc R . .
C31 C 1.1406(2) 0.6481(3) 1.6977(7) 0.047(3) Uiso 1 1 d U . .
C32 C 1.1601(3) 0.6258(3) 1.6430(7) 0.054(3) Uiso 1 1 d U . .
H32 H 1.1784 0.6112 1.6683 0.064 Uiso 1 1 calc R . .
C33 C 1.1535(3) 0.6244(3) 1.5515(7) 0.051(3) Uiso 1 1 d U . .
H33 H 1.1678 0.6091 1.5151 0.062 Uiso 1 1 calc R . .
C34 C 0.7902(3) 0.6564(3) 0.9528(7) 0.051(3) Uiso 1 1 d U . .
H34 H 0.7957 0.6498 0.8929 0.061 Uiso 1 1 calc R . .
C35 C 0.7601(3) 0.6764(3) 0.9689(7) 0.056(3) Uiso 1 1 d U . .
H35 H 0.7448 0.6829 0.9203 0.068 Uiso 1 1 calc R . .
C36 C 0.7511(3) 0.6876(3) 1.0553(7) 0.049(3) Uiso 1 1 d U . .
C37 C 0.7198(3) 0.7075(3) 1.0761(8) 0.067(3) Uiso 1 1 d U . .
H37 H 0.7037 0.7143 1.0293 0.081 Uiso 1 1 calc R . .
C38 C 0.7122(3) 0.7171(3) 1.1605(8) 0.062(3) Uiso 1 1 d U . .
H38 H 0.6912 0.7308 1.1730 0.075 Uiso 1 1 calc R . .
C39 C 0.7355(3) 0.7067(3) 1.2306(8) 0.063(3) Uiso 1 1 d U . .
H39 H 0.7301 0.7136 1.2902 0.075 Uiso 1 1 calc R . .
C40 C 0.7657(3) 0.6868(3) 1.2145(7) 0.054(3) Uiso 1 1 d U . .
H40 H 0.7806 0.6795 1.2630 0.064 Uiso 1 1 calc R . .
C41 C 0.7750(2) 0.6768(2) 1.1255(7) 0.042(3) Uiso 1 1 d U . .
C42 C 0.8047(2) 0.6556(2) 1.1038(7) 0.038(3) Uiso 1 1 d U . .
C43 C 0.8306(2) 0.6419(2) 1.1708(7) 0.040(3) Uiso 1 1 d U . .
H43 H 0.8298 0.6504 1.2306 0.048 Uiso 1 1 calc R . .
C44 C 0.8772(2) 0.6053(2) 1.2162(6) 0.028(2) Uiso 1 1 d U . .
C45 C 0.8804(2) 0.5690(2) 1.2289(6) 0.041(3) Uiso 1 1 d U . .
H45 H 0.8673 0.5533 1.1909 0.049 Uiso 1 1 calc R . .
C46 C 0.9021(2) 0.5553(3) 1.2959(6) 0.040(3) Uiso 1 1 d U . .
H46 H 0.9033 0.5305 1.3045 0.048 Uiso 1 1 calc R . .
C47 C 0.9222(2) 0.5773(2) 1.3502(6) 0.034(2) Uiso 1 1 d U . .
C48 C 0.9192(2) 0.6130(2) 1.3387(6) 0.040(3) Uiso 1 1 d U . .
H48 H 0.9327 0.6285 1.3763 0.048 Uiso 1 1 calc R . .
C49 C 0.8968(2) 0.6272(3) 1.2730(6) 0.039(3) Uiso 1 1 d U . .
H49 H 0.8948 0.6521 1.2670 0.047 Uiso 1 1 calc R . .
C50 C 0.9471(2) 0.5620(3) 1.4222(6) 0.046(3) Uiso 1 1 d U . .
H50A H 0.9395 0.5713 1.4812 0.055 Uiso 1 1 calc R . .
H50B H 0.9440 0.5360 1.4236 0.055 Uiso 1 1 calc R . .
C51 C 0.9867(2) 0.5703(2) 1.4079(6) 0.036(3) Uiso 1 1 d U . .
C52 C 1.0062(2) 0.5901(2) 1.4684(7) 0.044(3) Uiso 1 1 d U . .
H52 H 0.9950 0.5977 1.5223 0.052 Uiso 1 1 calc R . .
C53 C 1.0421(2) 0.5990(2) 1.4518(6) 0.042(3) Uiso 1 1 d U . .
H53 H 1.0551 0.6130 1.4938 0.050 Uiso 1 1 calc R . .
C54 C 1.0594(2) 0.5875(2) 1.3744(6) 0.035(2) Uiso 1 1 d U . .
C55 C 1.0404(2) 0.5668(2) 1.3132(7) 0.042(3) Uiso 1 1 d U . .
H55 H 1.0520 0.5584 1.2605 0.050 Uiso 1 1 calc R . .
C56 C 1.0042(2) 0.5587(2) 1.3304(6) 0.041(3) Uiso 1 1 d U . .
H56 H 0.9910 0.5448 1.2884 0.049 Uiso 1 1 calc R . .
C57 C 1.1182(2) 0.5771(3) 1.3219(6) 0.040(3) Uiso 1 1 d U . .
H57 H 1.1104 0.5540 1.3061 0.048 Uiso 1 1 calc R . .
C58 C 1.1557(2) 0.5878(3) 1.3044(6) 0.034(2) Uiso 1 1 d U . .
C59 C 1.1819(2) 0.5668(2) 1.2612(6) 0.041(3) Uiso 1 1 d U . .
C60 C 1.1739(3) 0.5329(3) 1.2269(7) 0.056(3) Uiso 1 1 d U . .
H60 H 1.1501 0.5234 1.2326 0.067 Uiso 1 1 calc R . .
C61 C 1.2010(3) 0.5137(3) 1.1850(7) 0.067(3) Uiso 1 1 d U . .
H61 H 1.1955 0.4908 1.1626 0.080 Uiso 1 1 calc R . .
C62 C 1.2361(3) 0.5271(3) 1.1748(8) 0.068(3) Uiso 1 1 d U . .
H62 H 1.2543 0.5135 1.1457 0.081 Uiso 1 1 calc R . .
C63 C 1.2440(3) 0.5594(3) 1.2065(7) 0.054(3) Uiso 1 1 d U . .
H63 H 1.2678 0.5686 1.1988 0.065 Uiso 1 1 calc R . .
C64 C 1.2177(2) 0.5801(3) 1.2509(7) 0.042(3) Uiso 1 1 d U . .
C65 C 1.2247(3) 0.6136(2) 1.2868(6) 0.044(3) Uiso 1 1 d U . .
H65 H 1.2485 0.6234 1.2825 0.053 Uiso 1 1 calc R . .
C66 C 1.1981(2) 0.6322(3) 1.3275(6) 0.045(3) Uiso 1 1 d U . .
H66 H 1.2037 0.6548 1.3515 0.054 Uiso 1 1 calc R . .
C67 C 0.7825(3) 0.5676(3) 1.0384(6) 0.047(3) Uiso 1 1 d U . .
H67 H 0.7712 0.5901 1.0360 0.056 Uiso 1 1 calc R . .
C68 C 0.7617(3) 0.5386(3) 1.0528(6) 0.047(3) Uiso 1 1 d U . .
H68 H 0.7363 0.5411 1.0626 0.056 Uiso 1 1 calc R . .
C69 C 0.7772(2) 0.5053(3) 1.0535(6) 0.042(3) Uiso 1 1 d U . .
C70 C 0.7564(3) 0.4735(3) 1.0644(7) 0.054(3) Uiso 1 1 d U . .
H70 H 0.7307 0.4747 1.0711 0.064 Uiso 1 1 calc R . .
C71 C 0.7732(3) 0.4420(3) 1.0652(7) 0.066(3) Uiso 1 1 d U . .
H71 H 0.7590 0.4211 1.0696 0.079 Uiso 1 1 calc R . .
C72 C 0.8115(3) 0.4391(3) 1.0596(8) 0.077(4) Uiso 1 1 d U . .
H72 H 0.8229 0.4166 1.0622 0.092 Uiso 1 1 calc R . .
C73 C 0.8323(3) 0.4695(3) 1.0502(8) 0.071(4) Uiso 1 1 d U . .
H73 H 0.8580 0.4680 1.0483 0.086 Uiso 1 1 calc R . .
C74 C 0.8152(2) 0.5024(3) 1.0434(6) 0.043(3) Uiso 1 1 d U . .
C75 C 0.8349(2) 0.5344(3) 1.0297(6) 0.038(3) Uiso 1 1 d U . .
C76 C 0.8741(2) 0.5354(3) 1.0170(6) 0.038(3) Uiso 1 1 d U . .
H76 H 0.8875 0.5140 1.0143 0.046 Uiso 1 1 calc R . .
C77 C 0.9293(2) 0.5641(2) 1.0024(6) 0.032(2) Uiso 1 1 d U . .
C78 C 0.9471(2) 0.5848(2) 0.9387(6) 0.040(3) Uiso 1 1 d U . .
H78 H 0.9337 0.5993 0.8984 0.048 Uiso 1 1 calc R . .
C79 C 0.9846(2) 0.5836(2) 0.9354(7) 0.045(3) Uiso 1 1 d U . .
H79 H 0.9969 0.5972 0.8912 0.053 Uiso 1 1 calc R . .
C80 C 1.0047(2) 0.5638(2) 0.9933(6) 0.038(3) Uiso 1 1 d U . .
C81 C 0.9871(2) 0.5432(2) 1.0576(7) 0.044(3) Uiso 1 1 d U . .
H81 H 1.0008 0.5292 1.0984 0.053 Uiso 1 1 calc R . .
C82 C 0.9492(2) 0.5433(3) 1.0611(7) 0.046(3) Uiso 1 1 d U . .
H82 H 0.9370 0.5291 1.1039 0.055 Uiso 1 1 calc R . .
C83 C 1.0458(2) 0.5655(2) 0.9915(6) 0.042(3) Uiso 1 1 d U . .
H83A H 1.0538 0.5705 0.9295 0.051 Uiso 1 1 calc R . .
H83B H 1.0556 0.5420 1.0085 0.051 Uiso 1 1 calc R . .
C84 C 1.0620(2) 0.5932(2) 1.0534(6) 0.039(3) Uiso 1 1 d U . .
C85 C 1.0416(3) 0.6116(2) 1.1171(6) 0.044(3) Uiso 1 1 d U . .
H85 H 1.0159 0.6086 1.1192 0.052 Uiso 1 1 calc R . .
C86 C 1.0584(2) 0.6344(2) 1.1770(6) 0.036(3) Uiso 1 1 d U . .
H86 H 1.0443 0.6460 1.2213 0.044 Uiso 1 1 calc R . .
C87 C 1.0952(2) 0.6402(2) 1.1729(6) 0.033(2) Uiso 1 1 d U . .
C88 C 1.1156(3) 0.6230(3) 1.1097(7) 0.051(3) Uiso 1 1 d U . .
H88 H 1.1411 0.6271 1.1064 0.061 Uiso 1 1 calc R . .
C89 C 1.0989(3) 0.5995(3) 1.0498(7) 0.056(3) Uiso 1 1 d U . .
H89 H 1.1132 0.5877 1.0061 0.067 Uiso 1 1 calc R . .
C90 C 1.1336(2) 0.6869(2) 1.2136(7) 0.033(2) Uiso 1 1 d U . .
H90 H 1.1363 0.6918 1.1516 0.040 Uiso 1 1 calc R . .
C91 C 1.1531(2) 0.7079(2) 1.2799(7) 0.030(2) Uiso 1 1 d U . .
C92 C 1.1751(2) 0.7369(2) 1.2583(6) 0.034(2) Uiso 1 1 d U . .
C93 C 1.1805(2) 0.7496(2) 1.1706(6) 0.040(3) Uiso 1 1 d U . .
H93 H 1.1683 0.7387 1.1217 0.048 Uiso 1 1 calc R . .
C94 C 1.2031(2) 0.7770(3) 1.1563(7) 0.052(3) Uiso 1 1 d U . .
H94 H 1.2067 0.7851 1.0967 0.062 Uiso 1 1 calc R . .
C95 C 1.2216(3) 0.7942(3) 1.2263(7) 0.051(3) Uiso 1 1 d U . .
H95 H 1.2376 0.8133 1.2139 0.062 Uiso 1 1 calc R . .
C96 C 1.2162(2) 0.7832(3) 1.3111(7) 0.047(3) Uiso 1 1 d U . .
H96 H 1.2281 0.7951 1.3589 0.057 Uiso 1 1 calc R . .
C97 C 1.1932(2) 0.7543(2) 1.3300(6) 0.040(3) Uiso 1 1 d U . .
C98 C 1.1866(2) 0.7427(3) 1.4170(7) 0.048(3) Uiso 1 1 d U . .
H98 H 1.1975 0.7545 1.4664 0.057 Uiso 1 1 calc R . .
C99 C 1.1645(2) 0.7142(3) 1.4311(7) 0.044(3) Uiso 1 1 d U . .
H99 H 1.1606 0.7064 1.4908 0.053 Uiso 1 1 calc R . .
N1 N 0.8535(2) 0.6084(2) 0.8702(5) 0.043(2) Uani 1 1 d U . .
N2 N 0.89015(18) 0.64970(19) 0.9767(5) 0.035(2) Uani 1 1 d U . .
N3 N 1.07511(17) 0.67913(18) 1.4306(5) 0.032(2) Uani 1 1 d U . .
N4 N 1.12710(18) 0.64439(19) 1.5133(5) 0.037(2) Uani 1 1 d U . .
N5 N 0.81265(19) 0.6455(2) 1.0204(5) 0.040(2) Uani 1 1 d U . .
N6 N 0.85388(18) 0.61870(19) 1.1486(5) 0.034(2) Uani 1 1 d U . .
N7 N 1.09601(18) 0.59855(19) 1.3583(5) 0.033(2) Uani 1 1 d U . .
N8 N 1.16389(17) 0.61979(19) 1.3354(5) 0.035(2) Uani 1 1 d U . .
N9 N 0.81888(19) 0.5655(2) 1.0272(5) 0.039(2) Uani 1 1 d U . .
N10 N 0.89072(18) 0.56482(19) 1.0096(5) 0.035(2) Uani 1 1 d U . .
N11 N 1.11278(18) 0.66169(19) 1.2397(5) 0.034(2) Uani 1 1 d U . .
N12 N 1.14773(17) 0.69653(19) 1.3635(5) 0.035(2) Uani 1 1 d U . .
Ni1 Ni 0.85451(4) 0.60837(4) 1.00933(10) 0.0392(5) Uani 1 1 d . . .
Ni2 Ni 1.11846(4) 0.64956(4) 1.37671(10) 0.0376(5) Uani 1 1 d . . .
F1 F 0.68096(13) 0.32685(16) 0.4927(4) 0.0628(17) Uani 1 1 d U . .
F2 F 0.73746(14) 0.30397(15) 0.4799(4) 0.0603(17) Uani 1 1 d U . .
F3 F 0.70923(15) 0.32944(16) 0.3598(4) 0.0685(18) Uani 1 1 d U . .
F4 F 0.70120(14) 0.37931(16) 0.4389(4) 0.0661(18) Uani 1 1 d U . .
F5 F 0.72799(14) 0.35395(15) 0.5588(4) 0.0626(17) Uani 1 1 d U . .
F6 F 0.75750(14) 0.35605(16) 0.4263(4) 0.0683(18) Uani 1 1 d U . .
P1 P 0.71920(7) 0.34181(8) 0.45899(19) 0.0491(8) Uani 1 1 d U . .
F7 F 0.83689(17) 0.45978(16) 0.5270(5) 0.086(2) Uani 1 1 d U . .
F8 F 0.8287(2) 0.5137(2) 0.5826(5) 0.131(3) Uani 1 1 d U . .
F9 F 0.86835(17) 0.53687(17) 0.4871(5) 0.086(2) Uani 1 1 d U . .
F10 F 0.8744(3) 0.4842(2) 0.4274(7) 0.177(5) Uani 1 1 d U . .
F11 F 0.8197(2) 0.5058(2) 0.4443(6) 0.131(3) Uani 1 1 d U . .
F12 F 0.8833(2) 0.4925(2) 0.5751(7) 0.175(5) Uani 1 1 d U . .
P2 P 0.85294(8) 0.49789(9) 0.5059(2) 0.0582(9) Uani 1 1 d U . .
F13 F 0.98671(18) 0.60878(17) 0.7039(5) 0.095(2) Uani 1 1 d U . .
F14 F 0.96604(15) 0.65523(19) 0.7806(4) 0.086(2) Uani 1 1 d U . .
F15 F 1.00902(18) 0.68954(17) 0.7157(6) 0.113(3) Uani 1 1 d U . .
F16 F 1.02874(14) 0.64295(15) 0.6365(4) 0.0622(17) Uani 1 1 d U . .
F17 F 0.97030(17) 0.6579(2) 0.6308(5) 0.119(3) Uani 1 1 d U . .
F18 F 1.02539(15) 0.64035(18) 0.7867(4) 0.076(2) Uani 1 1 d U . .
P3 P 0.99704(7) 0.64922(9) 0.7088(2) 0.0557(9) Uani 1 1 d U . .
F19 F 0.83074(13) 0.68529(13) 0.3796(3) 0.0494(15) Uani 1 1 d U . .
F20 F 0.84678(15) 0.71656(15) 0.2562(4) 0.0630(17) Uani 1 1 d U . .
F21 F 0.86709(15) 0.76109(14) 0.3425(4) 0.0642(17) Uani 1 1 d U . .
F22 F 0.85153(14) 0.73000(14) 0.4669(3) 0.0527(16) Uani 1 1 d U . .
F23 F 0.80958(14) 0.74060(14) 0.3600(4) 0.0637(17) Uani 1 1 d U . .
F24 F 0.88830(13) 0.70550(15) 0.3641(4) 0.0648(18) Uani 1 1 d U . .
P4 P 0.84909(7) 0.72348(8) 0.36121(19) 0.0460(8) Uani 1 1 d U . .
C100 C 0.7216(4) 0.5872(4) 0.8178(11) 0.092(5) Uiso 1 1 d U . .
C101 C 0.6952(3) 0.5919(3) 0.8901(9) 0.095(4) Uiso 1 1 d U . .
H10A H 0.7076 0.6011 0.9433 0.143 Uiso 1 1 calc R . .
H10B H 0.6840 0.5690 0.9044 0.143 Uiso 1 1 calc R . .
H10C H 0.6763 0.6086 0.8711 0.143 Uiso 1 1 calc R . .
N13 N 0.7407(4) 0.5882(5) 0.7654(10) 0.184(7) Uani 1 1 d U . .
C102 C 0.9238(3) 0.5179(4) 0.7759(10) 0.074(4) Uiso 1 1 d U . .
C103 C 0.9378(4) 0.5391(4) 0.7018(10) 0.110(5) Uiso 1 1 d U . .
H10D H 0.9207 0.5583 0.6886 0.165 Uiso 1 1 calc R . .
H10E H 0.9406 0.5241 0.6487 0.165 Uiso 1 1 calc R . .
H10F H 0.9614 0.5490 0.7184 0.165 Uiso 1 1 calc R . .
N14 N 0.9124(3) 0.5023(3) 0.8325(7) 0.089(3) Uani 1 1 d U . .
C104 C 0.5547(3) 0.2839(4) 0.4807(9) 0.080(4) Uiso 1 1 d DU . .
C105 C 0.5239(4) 0.3007(4) 0.5297(9) 0.115(5) Uiso 1 1 d DU . .
H10G H 0.5100 0.2825 0.5615 0.172 Uiso 1 1 calc R . .
H10H H 0.5080 0.3129 0.4870 0.172 Uiso 1 1 calc R . .
H10I H 0.5335 0.3179 0.5729 0.172 Uiso 1 1 calc R . .
N15 N 0.5787(3) 0.2716(3) 0.4506(7) 0.092(3) Uani 1 1 d DU . .
C106 C 0.5841(5) 0.4555(5) 0.7420(13) 0.064(6) Uiso 0.693(13) 1 d PDU . .
C107 C 0.5701(6) 0.4352(5) 0.8229(13) 0.081(7) Uiso 0.693(13) 1 d PDU . .
H10J H 0.5905 0.4292 0.8624 0.122 Uiso 0.693(13) 1 calc PR . .
H10K H 0.5582 0.4134 0.8027 0.122 Uiso 0.693(13) 1 calc PR . .
H10L H 0.5525 0.4498 0.8555 0.122 Uiso 0.693(13) 1 calc PR . .
N16 N 0.5939(4) 0.4713(4) 0.6886(9) 0.078(6) Uani 0.693(13) 1 d PDU . .
C108 C 0.5598(8) 0.4583(9) 0.761(2) 0.068(13) Uiso 0.307(13) 1 d PDU . .
C109 C 0.5808(11) 0.4284(10) 0.800(3) 0.071(15) Uiso 0.307(13) 1 d PDU . .
H10M H 0.5711 0.4226 0.8590 0.107 Uiso 0.307(13) 1 calc PR . .
H10N H 0.6065 0.4351 0.8051 0.107 Uiso 0.307(13) 1 calc PR . .
H10O H 0.5788 0.4077 0.7605 0.107 Uiso 0.307(13) 1 calc PR . .
N17 N 0.5411(8) 0.4789(6) 0.7372(19) 0.067(11) Uani 0.307(13) 1 d PDU . .

loop_
_atom_site_aniso_label
_atom_site_aniso_U_11
_atom_site_aniso_U_22
_atom_site_aniso_U_33
_atom_site_aniso_U_23
_atom_site_aniso_U_13
_atom_site_aniso_U_12
N1 0.058(5) 0.047(5) 0.025(5) -0.015(4) -0.014(4) -0.023(5)
N2 0.047(5) 0.041(5) 0.017(5) 0.005(4) -0.004(4) 0.003(4)
N3 0.029(4) 0.038(5) 0.030(6) 0.003(4) 0.000(4) -0.002(4)
N4 0.029(4) 0.043(5) 0.039(5) 0.014(4) -0.017(4) -0.003(4)
N5 0.041(5) 0.045(5) 0.033(6) 0.005(4) -0.004(4) 0.001(4)
N6 0.033(4) 0.038(5) 0.031(5) 0.007(4) -0.008(4) -0.002(4)
N7 0.032(4) 0.037(5) 0.031(5) 0.000(4) -0.008(4) -0.008(4)
N8 0.023(4) 0.040(5) 0.041(5) 0.000(4) -0.002(4) -0.004(4)
N9 0.036(5) 0.049(6) 0.033(5) 0.002(4) -0.002(4) -0.006(4)
N10 0.037(4) 0.040(5) 0.028(5) 0.000(4) 0.003(4) -0.004(4)
N11 0.029(4) 0.043(5) 0.030(5) -0.009(4) -0.004(4) -0.002(4)
N12 0.027(4) 0.038(5) 0.038(6) -0.004(4) -0.009(4) -0.004(4)
Ni1 0.0456(9) 0.0455(11) 0.0265(11) -0.0006(9) -0.0043(8) -0.0057(8)
Ni2 0.0341(9) 0.0459(11) 0.0328(11) 0.0017(9) -0.0050(8) -0.0008(8)
F1 0.047(3) 0.099(5) 0.042(4) 0.002(4) 0.014(3) -0.014(3)
F2 0.069(4) 0.062(4) 0.049(4) 0.005(3) 0.010(3) 0.009(3)
F3 0.072(4) 0.100(5) 0.033(4) 0.003(4) -0.004(3) -0.021(4)
F4 0.059(4) 0.075(5) 0.064(4) 0.014(4) -0.015(3) 0.006(3)
F5 0.070(4) 0.069(4) 0.049(4) -0.002(3) -0.013(3) 0.000(3)
F6 0.047(4) 0.090(5) 0.068(4) 0.018(4) 0.003(3) -0.012(3)
P1 0.0418(17) 0.073(2) 0.033(2) 0.0031(17) 0.0015(14) -0.0062(17)
F7 0.095(5) 0.057(5) 0.105(6) 0.018(4) 0.004(4) 0.000(4)
F8 0.155(7) 0.130(7) 0.109(7) -0.038(6) 0.071(6) -0.047(6)
F9 0.093(5) 0.075(5) 0.092(5) 0.014(4) 0.017(4) -0.016(4)
F10 0.233(11) 0.104(7) 0.192(10) -0.039(7) 0.160(9) -0.001(7)
F11 0.127(7) 0.111(6) 0.156(8) 0.046(6) -0.064(6) -0.017(5)
F12 0.133(7) 0.159(8) 0.233(11) 0.113(8) -0.117(8) -0.053(6)
P2 0.0545(18) 0.072(3) 0.048(2) 0.0078(19) 0.0113(17) 0.0089(19)
F13 0.112(5) 0.075(5) 0.098(6) -0.012(4) 0.025(4) -0.050(4)
F14 0.054(4) 0.133(6) 0.071(5) -0.017(4) 0.017(3) 0.003(4)
F15 0.096(5) 0.052(5) 0.191(9) -0.019(5) 0.027(5) 0.000(4)
F16 0.063(4) 0.076(4) 0.047(4) 0.005(3) 0.007(3) -0.001(3)
F17 0.059(4) 0.224(9) 0.074(5) 0.045(6) -0.006(4) 0.005(5)
F18 0.061(4) 0.120(6) 0.048(4) 0.009(4) -0.004(3) -0.003(4)
P3 0.0487(18) 0.070(3) 0.048(2) 0.0003(18) 0.0030(17) -0.0027(17)
F19 0.053(3) 0.054(4) 0.041(4) 0.007(3) -0.004(3) -0.012(3)
F20 0.089(4) 0.075(4) 0.024(4) -0.003(3) 0.007(3) -0.003(4)
F21 0.085(4) 0.054(4) 0.054(4) 0.005(3) 0.007(3) -0.014(3)
F22 0.060(3) 0.073(4) 0.025(4) -0.007(3) 0.001(3) -0.015(3)
F23 0.056(4) 0.067(4) 0.068(4) -0.008(4) -0.011(3) 0.016(3)
F24 0.040(3) 0.085(5) 0.069(5) -0.006(4) 0.005(3) 0.002(3)
P4 0.0430(17) 0.057(2) 0.038(2) 0.0007(16) 0.0022(14) -0.0016(16)
N13 0.125(12) 0.31(2) 0.115(13) -0.015(13) 0.029(10) 0.007(13)
N14 0.120(9) 0.084(8) 0.061(8) -0.017(7) 0.006(7) -0.019(7)
N15 0.122(9) 0.076(8) 0.079(8) 0.006(7) 0.014(7) 0.000(7)
N16 0.140(14) 0.070(11) 0.025(10) -0.010(8) -0.041(9) -0.009(9)
N17 0.12(3) 0.018(17) 0.07(2) -0.021(16) 0.001(19) -0.001(17)

loop_
_atom_type_symbol
_atom_type_description
_atom_type_scat_dispersion_real
_atom_type_scat_dispersion_imag
_atom_type_scat_source
C C 0.0181 0.0091 'International Tables Vol C Tables 4.2.6.8 and 6.1.1.4'
H H 0.0000 0.0000 'International Tables Vol C Tables 4.2.6.8 and 6.1.1.4'
N N 0.0311 0.0180 'International Tables Vol C Tables 4.2.6.8 and 6.1.1.4'
F F 0.0727 0.0534 'International Tables Vol C Tables 4.2.6.8 and 6.1.1.4'
P P 0.2955 0.4335 'International Tables Vol C Tables 4.2.6.8 and 6.1.1.4'
Ni Ni -3.0029 0.5091 'International Tables Vol C Tables 4.2.6.8 and 6.1.1.4'

loop_
_geom_angle_atom_site_label_1
_geom_angle_atom_site_label_2
_geom_angle_atom_site_label_3
_geom_angle
_geom_angle_site_symmetry_1
_geom_angle_site_symmetry_3
_geom_angle_publ_flag
N1 C1 C2 121.1(11) . . ?
C3 C2 C1 119.6(12) . . ?
C2 C3 C4 122.8(11) . . ?
C2 C3 C8 118.8(11) . . ?
C4 C3 C8 118.4(10) . . ?
C5 C4 C3 119.5(12) . . ?
C4 C5 C6 121.4(12) . . ?
C5 C6 C7 122.0(11) . . ?
C6 C7 C8 119.7(10) . . ?
C7 C8 C9 124.9(9) . . ?
C7 C8 C3 118.9(9) . . ?
C9 C8 C3 116.1(9) . . ?
N1 C9 C8 123.3(9) . . ?
N1 C9 C10 113.4(9) . . ?
C8 C9 C10 123.3(9) . . ?
N2 C10 C9 118.6(9) . . ?
C12 C11 C16 119.3(10) . . ?
C12 C11 N2 120.2(8) . . ?
C16 C11 N2 120.4(9) . . ?
C11 C12 C13 120.0(9) . . ?
C14 C13 C12 121.8(9) . . ?
C13 C14 C15 117.4(9) . . ?
C13 C14 C17 124.6(8) . . ?
C15 C14 C17 118.0(8) . . ?
C14 C15 C16 121.2(10) . . ?
C11 C16 C15 120.2(10) . . ?
C18 C17 C14 114.9(7) . . ?
C23 C18 C19 117.4(8) . . ?
C23 C18 C17 120.6(8) . . ?
C19 C18 C17 121.9(8) . . ?
C20 C19 C18 121.2(9) . . ?
C19 C20 C21 120.0(9) . . ?
C22 C21 C20 120.1(9) . . ?
C22 C21 N3 118.1(8) . . ?
C20 C21 N3 121.7(8) . . ?
C21 C22 C23 119.9(8) . . ?
C18 C23 C22 121.3(9) . . ?
N3 C24 C25 119.8(9) . . ?
N4 C25 C26 123.3(8) . . ?
N4 C25 C24 112.9(8) . . ?
C26 C25 C24 123.8(9) . . ?
C27 C26 C25 124.1(9) . . ?
C27 C26 C31 119.0(9) . . ?
C25 C26 C31 116.9(9) . . ?
C28 C27 C26 121.0(10) . . ?
C27 C28 C29 119.5(11) . . ?
C30 C29 C28 122.2(12) . . ?
C29 C30 C31 120.4(11) . . ?
C32 C31 C30 123.9(10) . . ?
C32 C31 C26 118.2(10) . . ?
C30 C31 C26 117.8(9) . . ?
C31 C32 C33 121.2(10) . . ?
N4 C33 C32 121.0(10) . . ?
C35 C34 N5 121.8(10) . . ?
C34 C35 C36 121.7(10) . . ?
C35 C36 C37 124.0(10) . . ?
C35 C36 C41 116.4(9) . . ?
C37 C36 C41 119.6(10) . . ?
C38 C37 C36 121.4(11) . . ?
C37 C38 C39 119.7(11) . . ?
C40 C39 C38 121.2(11) . . ?
C39 C40 C41 120.5(10) . . ?
C42 C41 C40 124.0(9) . . ?
C42 C41 C36 118.4(9) . . ?
C40 C41 C36 117.5(9) . . ?
N5 C42 C41 123.5(9) . . ?
N5 C42 C43 113.2(8) . . ?
C41 C42 C43 123.3(10) . . ?
N6 C43 C42 120.0(9) . . ?
C49 C44 C45 117.7(9) . . ?
C49 C44 N6 122.3(8) . . ?
C45 C44 N6 120.0(8) . . ?
C46 C45 C44 121.0(9) . . ?
C47 C46 C45 120.8(9) . . ?
C48 C47 C46 118.6(9) . . ?
C48 C47 C50 120.8(8) . . ?
C46 C47 C50 120.6(8) . . ?
C47 C48 C49 121.2(9) . . ?
C44 C49 C48 120.6(9) . . ?
C51 C50 C47 113.6(8) . . ?
C52 C51 C56 118.5(8) . . ?
C52 C51 C50 121.8(9) . . ?
C56 C51 C50 119.8(8) . . ?
C51 C52 C53 120.8(9) . . ?
C52 C53 C54 120.6(9) . . ?
C53 C54 C55 119.5(8) . . ?
C53 C54 N7 118.6(8) . . ?
C55 C54 N7 121.8(8) . . ?
C56 C55 C54 119.1(9) . . ?
C55 C56 C51 121.5(9) . . ?
N7 C57 C58 120.2(9) . . ?
N8 C58 C59 121.3(8) . . ?
N8 C58 C57 113.9(8) . . ?
C59 C58 C57 124.8(9) . . ?
C58 C59 C60 122.6(9) . . ?
C58 C59 C64 118.9(9) . . ?
C60 C59 C64 118.5(9) . . ?
C61 C60 C59 119.5(10) . . ?
C60 C61 C62 121.6(11) . . ?
C63 C62 C61 119.4(11) . . ?
C62 C63 C64 121.6(10) . . ?
C65 C64 C63 123.7(9) . . ?
C65 C64 C59 116.9(9) . . ?
C63 C64 C59 119.4(9) . . ?
C66 C65 C64 120.6(9) . . ?
N8 C66 C65 122.4(9) . . ?
N9 C67 C68 122.1(10) . . ?
C67 C68 C69 120.5(9) . . ?
C68 C69 C74 118.5(9) . . ?
C68 C69 C70 123.2(9) . . ?
C74 C69 C70 118.3(9) . . ?
C71 C70 C69 120.1(10) . . ?
C70 C71 C72 121.7(11) . . ?
C73 C72 C71 119.2(12) . . ?
C72 C73 C74 120.0(11) . . ?
C73 C74 C69 120.4(10) . . ?
C73 C74 C75 122.7(9) . . ?
C69 C74 C75 116.8(9) . . ?
N9 C75 C74 122.5(8) . . ?
N9 C75 C76 114.6(9) . . ?
C74 C75 C76 122.9(9) . . ?
N10 C76 C75 120.6(9) . . ?
C82 C77 C78 120.0(8) . . ?
C82 C77 N10 119.3(8) . . ?
C78 C77 N10 120.6(8) . . ?
C79 C78 C77 118.3(9) . . ?
C80 C79 C78 122.5(10) . . ?
C79 C80 C81 119.5(9) . . ?
C79 C80 C83 120.5(9) . . ?
C81 C80 C83 119.9(8) . . ?
C82 C81 C80 119.1(9) . . ?
C77 C82 C81 120.5(9) . . ?
C80 C83 C84 114.2(8) . . ?
C89 C84 C85 118.1(9) . . ?
C89 C84 C83 118.7(9) . . ?
C85 C84 C83 123.1(8) . . ?
C86 C85 C84 120.5(9) . . ?
C87 C86 C85 120.7(9) . . ?
C88 C87 C86 119.7(9) . . ?
C88 C87 N11 119.9(8) . . ?
C86 C87 N11 120.2(8) . . ?
C87 C88 C89 119.9(9) . . ?
C84 C89 C88 121.0(10) . . ?
N11 C90 C91 119.4(9) . . ?
N12 C91 C92 123.6(8) . . ?
N12 C91 C90 112.7(8) . . ?
C92 C91 C90 123.7(9) . . ?
C91 C92 C93 124.2(9) . . ?
C91 C92 C97 117.4(8) . . ?
C93 C92 C97 118.4(8) . . ?
C94 C93 C92 119.8(9) . . ?
C93 C94 C95 122.4(10) . . ?
C96 C95 C94 119.1(10) . . ?
C95 C96 C97 120.9(10) . . ?
C98 C97 C96 122.4(9) . . ?
C98 C97 C92 118.3(9) . . ?
C96 C97 C92 119.3(9) . . ?
C99 C98 C97 119.8(10) . . ?
N12 C99 C98 122.9(10) . . ?
C9 N1 C1 120.9(9) . . ?
C9 N1 Ni1 115.6(6) . . ?
C1 N1 Ni1 123.5(7) . . ?
C10 N2 C11 119.3(8) . . ?
C10 N2 Ni1 113.3(6) . . ?
C11 N2 Ni1 125.5(6) . . ?
C24 N3 C21 117.3(7) . . ?
C24 N3 Ni2 112.6(6) . . ?
C21 N3 Ni2 130.0(6) . . ?
C25 N4 C33 119.1(8) . . ?
C25 N4 Ni2 115.4(6) . . ?
C33 N4 Ni2 125.1(7) . . ?
C42 N5 C34 118.2(8) . . ?
C42 N5 Ni1 115.2(6) . . ?
C34 N5 Ni1 126.1(7) . . ?
C43 N6 C44 118.0(8) . . ?
C43 N6 Ni1 113.1(6) . . ?
C44 N6 Ni1 128.8(6) . . ?
C57 N7 C54 119.2(8) . . ?
C57 N7 Ni2 112.8(6) . . ?
C54 N7 Ni2 127.8(6) . . ?
C58 N8 C66 119.9(8) . . ?
C58 N8 Ni2 114.1(5) . . ?
C66 N8 Ni2 125.4(6) . . ?
C75 N9 C67 119.4(8) . . ?
C75 N9 Ni1 114.5(6) . . ?
C67 N9 Ni1 126.1(7) . . ?
C76 N10 C77 117.9(8) . . ?
C76 N10 Ni1 112.2(6) . . ?
C77 N10 Ni1 129.8(6) . . ?
C90 N11 C87 118.4(8) . . ?
C90 N11 Ni2 113.5(6) . . ?
C87 N11 Ni2 126.4(6) . . ?
C91 N12 C99 118.0(8) . . ?
C91 N12 Ni2 116.1(6) . . ?
C99 N12 Ni2 125.6(6) . . ?
N1 Ni1 N5 93.7(3) . . ?
N1 Ni1 N2 77.2(3) . . ?
N5 Ni1 N2 88.6(3) . . ?
N1 Ni1 N9 96.7(3) . . ?
N5 Ni1 N9 92.9(3) . . ?
N2 Ni1 N9 173.8(3) . . ?
N1 Ni1 N6 169.2(3) . . ?
N5 Ni1 N6 77.9(3) . . ?
N2 Ni1 N6 95.6(3) . . ?
N9 Ni1 N6 90.6(3) . . ?
N1 Ni1 N10 90.8(3) . . ?
N5 Ni1 N10 170.2(3) . . ?
N2 Ni1 N10 100.8(3) . . ?
N9 Ni1 N10 78.0(3) . . ?
N6 Ni1 N10 98.6(3) . . ?
N4 Ni2 N12 95.4(3) . . ?
N4 Ni2 N8 96.7(3) . . ?
N12 Ni2 N8 91.1(3) . . ?
N4 Ni2 N3 77.9(3) . . ?
N12 Ni2 N3 88.5(3) . . ?
N8 Ni2 N3 174.4(3) . . ?
N4 Ni2 N11 172.2(3) . . ?
N12 Ni2 N11 76.9(3) . . ?
N8 Ni2 N11 84.9(3) . . ?
N3 Ni2 N11 100.4(3) . . ?
N4 Ni2 N7 95.8(3) . . ?
N12 Ni2 N7 164.8(3) . . ?
N8 Ni2 N7 77.5(3) . . ?
N3 Ni2 N7 103.8(3) . . ?
N11 Ni2 N7 91.9(3) . . ?
F6 P1 F5 90.6(3) . . ?
F6 P1 F4 90.5(3) . . ?
F5 P1 F4 90.2(3) . . ?
F6 P1 F3 91.0(3) . . ?
F5 P1 F3 178.4(3) . . ?
F4 P1 F3 89.5(3) . . ?
F6 P1 F1 179.0(4) . . ?
F5 P1 F1 89.2(3) . . ?
F4 P1 F1 90.5(3) . . ?
F3 P1 F1 89.2(3) . . ?
F6 P1 F2 89.6(3) . . ?
F5 P1 F2 89.4(3) . . ?
F4 P1 F2 179.7(4) . . ?
F3 P1 F2 90.9(3) . . ?
F1 P1 F2 89.5(3) . . ?
F10 P2 F12 95.5(7) . . ?
F10 P2 F11 91.0(6) . . ?
F12 P2 F11 173.4(7) . . ?
F10 P2 F8 175.7(6) . . ?
F12 P2 F8 88.4(6) . . ?
F11 P2 F8 85.0(5) . . ?
F10 P2 F7 92.1(4) . . ?
F12 P2 F7 90.9(4) . . ?
F11 P2 F7 90.1(4) . . ?
F8 P2 F7 89.5(4) . . ?
F10 P2 F9 89.7(4) . . ?
F12 P2 F9 89.0(4) . . ?
F11 P2 F9 89.8(4) . . ?
F8 P2 F9 88.8(4) . . ?
F7 P2 F9 178.2(4) . . ?
F17 P3 F13 91.0(5) . . ?
F17 P3 F14 91.3(4) . . ?
F13 P3 F14 89.9(4) . . ?
F17 P3 F15 91.2(5) . . ?
F13 P3 F15 177.6(4) . . ?
F14 P3 F15 91.0(4) . . ?
F17 P3 F18 178.3(4) . . ?
F13 P3 F18 89.3(4) . . ?
F14 P3 F18 90.4(3) . . ?
F15 P3 F18 88.5(4) . . ?
F17 P3 F16 89.1(4) . . ?
F13 P3 F16 90.0(4) . . ?
F14 P3 F16 179.5(4) . . ?
F15 P3 F16 89.1(4) . . ?
F18 P3 F16 89.2(3) . . ?
F23 P4 F20 90.4(3) . . ?
F23 P4 F21 90.8(3) . . ?
F20 P4 F21 89.8(3) . . ?
F23 P4 F24 178.5(4) . . ?
F20 P4 F24 90.3(3) . . ?
F21 P4 F24 90.6(3) . . ?
F23 P4 F22 90.0(3) . . ?
F20 P4 F22 179.4(4) . . ?
F21 P4 F22 90.7(3) . . ?
F24 P4 F22 89.3(3) . . ?
F23 P4 F19 89.1(3) . . ?
F20 P4 F19 89.9(3) . . ?
F21 P4 F19 179.7(4) . . ?
F24 P4 F19 89.5(3) . . ?
F22 P4 F19 89.6(3) . . ?
N13 C100 C101 171(2) . . ?
N14 C102 C103 178.2(16) . . ?
N15 C104 C105 174.6(16) . . ?
N16 C106 C107 176(2) . . ?
C106 N16 C108 28.7(14) . . ?
N17 C108 C109 172(2) . . ?
N17 C108 N16 93(2) . . ?
C109 C108 N16 95(2) . . ?

loop_
_geom_bond_atom_site_label_1
_geom_bond_atom_site_label_2
_geom_bond_distance
_geom_bond_site_symmetry_2
_geom_bond_publ_flag
C1 N1 1.341(12) . ?
C1 C2 1.409(15) . ?
C2 C3 1.391(14) . ?
C3 C4 1.431(14) . ?
C3 C8 1.447(13) . ?
C4 C5 1.350(13) . ?
C5 C6 1.370(13) . ?
C6 C7 1.371(13) . ?
C7 C8 1.390(12) . ?
C8 C9 1.422(12) . ?
C9 N1 1.314(11) . ?
C9 C10 1.472(12) . ?
C10 N2 1.268(10) . ?
C11 C12 1.362(12) . ?
C11 C16 1.369(12) . ?
C11 N2 1.434(11) . ?
C12 C13 1.391(12) . ?
C13 C14 1.371(11) . ?
C14 C15 1.377(12) . ?
C14 C17 1.510(11) . ?
C15 C16 1.395(13) . ?
C17 C18 1.496(11) . ?
C18 C23 1.385(11) . ?
C18 C19 1.409(12) . ?
C19 C20 1.373(11) . ?
C20 C21 1.380(11) . ?
C21 C22 1.372(11) . ?
C21 N3 1.442(10) . ?
C22 C23 1.389(11) . ?
C24 N3 1.291(10) . ?
C24 C25 1.461(12) . ?
C25 N4 1.339(11) . ?
C25 C26 1.411(12) . ?
C26 C27 1.399(12) . ?
C26 C31 1.434(12) . ?
C27 C28 1.366(13) . ?
C28 C29 1.395(13) . ?
C29 C30 1.334(13) . ?
C30 C31 1.428(13) . ?
C31 C32 1.375(12) . ?
C32 C33 1.389(13) . ?
C33 N4 1.358(11) . ?
C34 C35 1.361(12) . ?
C34 N5 1.368(11) . ?
C35 C36 1.398(13) . ?
C36 C37 1.409(13) . ?
C36 C41 1.428(13) . ?
C37 C38 1.342(14) . ?
C38 C39 1.409(14) . ?
C39 C40 1.361(12) . ?
C40 C41 1.422(13) . ?
C41 C42 1.395(12) . ?
C42 N5 1.334(11) . ?
C42 C43 1.473(12) . ?
C43 N6 1.271(10) . ?
C44 C49 1.387(11) . ?
C44 C45 1.390(11) . ?
C44 N6 1.420(10) . ?
C45 C46 1.382(12) . ?
C46 C47 1.375(11) . ?
C47 C48 1.369(11) . ?
C47 C50 1.525(12) . ?
C48 C49 1.389(11) . ?
C50 C51 1.505(12) . ?
C51 C52 1.375(12) . ?
C51 C56 1.396(12) . ?
C52 C53 1.384(12) . ?
C53 C54 1.389(12) . ?
C54 C55 1.390(12) . ?
C54 N7 1.429(10) . ?
C55 C56 1.390(11) . ?
C57 N7 1.274(10) . ?
C57 C58 1.459(12) . ?
C58 N8 1.329(10) . ?
C58 C59 1.407(12) . ?
C59 C60 1.411(12) . ?
C59 C64 1.416(12) . ?
C60 C61 1.381(13) . ?
C61 C62 1.397(13) . ?
C62 C63 1.343(13) . ?
C63 C64 1.409(12) . ?
C64 C65 1.401(12) . ?
C65 C66 1.350(12) . ?
C66 N8 1.346(10) . ?
C67 N9 1.348(11) . ?
C67 C68 1.354(12) . ?
C68 C69 1.381(12) . ?
C69 C74 1.411(12) . ?
C69 C70 1.435(12) . ?
C70 C71 1.342(13) . ?
C71 C72 1.414(14) . ?
C72 C73 1.389(14) . ?
C73 C74 1.394(13) . ?
C74 C75 1.425(12) . ?
C75 N9 1.316(11) . ?
C75 C76 1.454(12) . ?
C76 N10 1.273(10) . ?
C77 C82 1.388(12) . ?
C77 C78 1.394(11) . ?
C77 N10 1.421(10) . ?
C78 C79 1.381(11) . ?
C79 C80 1.363(12) . ?
C80 C81 1.396(12) . ?
C80 C83 1.510(12) . ?
C81 C82 1.393(12) . ?
C83 C84 1.521(12) . ?
C84 C89 1.375(12) . ?
C84 C85 1.398(12) . ?
C85 C86 1.386(12) . ?
C86 C87 1.371(11) . ?
C87 C88 1.370(12) . ?
C87 N11 1.441(11) . ?
C88 C89 1.405(13) . ?
C90 N11 1.283(10) . ?
C90 C91 1.458(12) . ?
C91 N12 1.336(11) . ?
C91 C92 1.399(11) . ?
C92 C93 1.409(12) . ?
C92 C97 1.424(12) . ?
C93 C94 1.347(12) . ?
C94 C95 1.405(13) . ?
C95 C96 1.348(12) . ?
C96 C97 1.410(12) . ?
C97 C98 1.393(12) . ?
C98 C99 1.367(12) . ?
C99 N12 1.358(11) . ?
N1 Ni1 2.079(7) . ?
N2 Ni1 2.097(7) . ?
N3 Ni2 2.107(7) . ?
N4 Ni2 2.073(7) . ?
N5 Ni1 2.091(7) . ?
N6 Ni1 2.116(7) . ?
N7 Ni2 2.116(7) . ?
N8 Ni2 2.106(7) . ?
N9 Ni1 2.101(7) . ?
N10 Ni1 2.118(7) . ?
N11 Ni2 2.107(7) . ?
N12 Ni2 2.086(7) . ?
F1 P1 1.597(5) . ?
F2 P1 1.612(6) . ?
F3 P1 1.596(6) . ?
F4 P1 1.594(6) . ?
F5 P1 1.593(6) . ?
F6 P1 1.584(6) . ?
F7 P2 1.589(7) . ?
F8 P2 1.569(8) . ?
F9 P2 1.605(7) . ?
F10 P2 1.507(8) . ?
F11 P2 1.559(8) . ?
F12 P2 1.535(8) . ?
F13 P3 1.578(7) . ?
F14 P3 1.581(6) . ?
F15 P3 1.591(7) . ?
F16 P3 1.607(6) . ?
F17 P3 1.560(7) . ?
F18 P3 1.597(6) . ?
F19 P4 1.618(6) . ?
F20 P4 1.593(6) . ?
F21 P4 1.594(6) . ?
F22 P4 1.601(6) . ?
F23 P4 1.590(6) . ?
F24 P4 1.594(6) . ?
C100 N13 1.052(16) . ?
C100 C101 1.464(17) . ?
C102 N14 1.113(14) . ?
C102 C103 1.459(17) . ?
C104 N15 1.093(11) . ?
C104 C105 1.490(14) . ?
C106 N16 1.061(14) . ?
C106 C107 1.521(17) . ?
N16 C108 1.72(3) . ?
C108 N17 1.094(12) . ?
C108 C109 1.492(14) . ?
